data_7037721
loop_
_publ_author_name
'Whitehead, George F. S.'
'Ferrando-Soria, Jes\'us'
'Carthy, Laura'
'Pritchard, Robin G.'
'Teat, Simon J.'
'Timco, Grigore A.'
'Winpenny, Richard E. P.'

_publ_section_title
;
 Synthesis and reactions of N-heterocycle functionalised variants of
 heterometallic {Cr7Ni} rings.
;
_journal_issue 4
_journal_name_full 'Dalton transactions (Cambridge, England : 2003)'
_journal_page_first 1638
_journal_page_last 1647
_journal_paper_doi 10.1039/c5dt04062k
_journal_volume 45
_journal_year 2016
_chemical_formula_sum 'C184 H312 Cr14 F28 N4 Ni3 O68'
_chemical_formula_weight 5104.46
_chemical_name_systematic
;
 ?
;
_space_group_IT_number 15
_symmetry_cell_setting monoclinic
_symmetry_Int_Tables_number 15
_symmetry_space_group_name_Hall '-C 2yc'
_symmetry_space_group_name_H-M 'C 1 2/c 1'
_atom_sites_solution_hydrogens geom
_audit_creation_date 2014-03-07T11:53:56-00:00
_audit_creation_method 'WinGX routine CIF_UPDATE'
_audit_update_record
;
2014-03-07 deposited with the CCDC.
2015-12-21 downloaded from the CCDC.
;
_cell_angle_alpha 90
_cell_angle_beta 111.487(6)
_cell_angle_gamma 90
_cell_formula_units_Z 4
_cell_length_a 60.628(4)
_cell_length_b 16.8601(4)
_cell_length_c 30.7889(13)
_cell_measurement_reflns_used 6262
_cell_measurement_temperature 100(2)
_cell_measurement_theta_max 25.347
_cell_measurement_theta_min 1.593
_cell_volume 29285(3)
_computing_cell_refinement
;
        CrysAlisPro, Agilent Technologies,
        Version 1.171.36.32 (release 02-08-2013 CrysAlis171 .NET)
        (compiled Aug  2 2013,16:46:58)
;
_computing_data_collection
;
        CrysAlisPro, Agilent Technologies,
        Version 1.171.36.32 (release 02-08-2013 CrysAlis171 .NET)
        (compiled Aug  2 2013,16:46:58)
;
_computing_data_reduction
;
        CrysAlisPro, Agilent Technologies,
        Version 1.171.36.32 (release 02-08-2013 CrysAlis171 .NET)
        (compiled Aug  2 2013,16:46:58)
;
_computing_structure_refinement 'SHELXL-2012 (Sheldrick, 2012)'
_diffrn_ambient_temperature 100(2)
_diffrn_measured_fraction_theta_full 0.928
_diffrn_measured_fraction_theta_max 0.988
_diffrn_measurement_device_type 'dtrek-CrysAlisPro-abstract goniometer imported rigaku-d*trek images'
_diffrn_measurement_method '\w scans'
_diffrn_orient_matrix_UB_11 -0.0105064
_diffrn_orient_matrix_UB_12 -0.0208655
_diffrn_orient_matrix_UB_13 -0.0086571
_diffrn_orient_matrix_UB_21 0.0062521
_diffrn_orient_matrix_UB_22 -0.0346456
_diffrn_orient_matrix_UB_23 0.0012787
_diffrn_orient_matrix_UB_31 0.0004394
_diffrn_orient_matrix_UB_32 -0.0060664
_diffrn_orient_matrix_UB_33 0.0224437
_diffrn_radiation_monochromator synchrotron
_diffrn_radiation_type synchrotron
_diffrn_radiation_wavelength 0.6889
_diffrn_reflns_av_R_equivalents 0.07
_diffrn_reflns_av_unetI/netI 0.1305
_diffrn_reflns_laue_measured_fraction_full 0.928
_diffrn_reflns_laue_measured_fraction_max 0.988
_diffrn_reflns_limit_h_max 71
_diffrn_reflns_limit_h_min -54
_diffrn_reflns_limit_k_max 19
_diffrn_reflns_limit_k_min -19
_diffrn_reflns_limit_l_max 31
_diffrn_reflns_limit_l_min -36
_diffrn_reflns_number 57184
_diffrn_reflns_point_group_measured_fraction_full 0.928
_diffrn_reflns_point_group_measured_fraction_max 0.988
_diffrn_reflns_theta_full 24.415
_diffrn_reflns_theta_max 23.885
_diffrn_reflns_theta_min 1.464
_exptl_absorpt_coefficient_mu 0.698
_exptl_absorpt_correction_T_max 1
_exptl_absorpt_correction_T_min 0.77882
_exptl_absorpt_correction_type multi-scan
_exptl_absorpt_process_details
;
        CrysAlisPro, Agilent Technologies,
        Version 1.171.36.32 (release 02-08-2013 CrysAlis171 .NET)
        (compiled Aug  2 2013,16:46:58)
        Empirical absorption correction using spherical harmonics,
 implemented in SCALE3 ABSPACK scaling algorithm.
;
_exptl_crystal_density_diffrn 1.158
_exptl_crystal_F_000 10640
_refine_diff_density_max 1.423
_refine_diff_density_min -0.808
_refine_diff_density_rms 0.185
_refine_ls_extinction_coef 0.00071(8)
_refine_ls_extinction_expression Fc^*^=kFc[1+0.001xFc^2^\l^3^/sin(2\q)]^-1/4^
_refine_ls_extinction_method SHELXL
_refine_ls_goodness_of_fit_ref 1.087
_refine_ls_hydrogen_treatment constr
_refine_ls_matrix_type full
_refine_ls_number_parameters 1386
_refine_ls_number_reflns 24609
_refine_ls_number_restraints 1277
_refine_ls_restrained_S_all 1.084
_refine_ls_R_factor_all 0.1439
_refine_ls_R_factor_gt 0.1208
_refine_ls_shift/su_max 0.001
_refine_ls_shift/su_mean 0
_refine_ls_structure_factor_coef Fsqd
_refine_ls_weighting_details
;
 w=1/[\s^2^(Fo^2^)+(0.1694P)^2^+472.2558P]
 where P=(Fo^2^+2Fc^2^)/3
;
_refine_ls_weighting_scheme calc
_refine_ls_wR_factor_gt 0.3653
_refine_ls_wR_factor_ref 0.3823
_reflns_number_gt 18191
_reflns_number_total 24905
_reflns_threshold_expression 'I > 2\s(I)'
_cod_data_source_file c5dt04062k2.cif
_cod_data_source_block test
_cod_depositor_comments 'Adding full bibliography for 7037717--7037737.cif.'
_cod_original_cell_volume 29285(2)
_cod_original_sg_symbol_H-M 'C 2/c'
_cod_database_code 7037721
_audit_block_doi 10.5517/cc127vnt

loop_
_symmetry_equiv_pos_as_xyz
'x, y, z'
'-x, y, -z+1/2'
'x+1/2, y+1/2, z'
'-x+1/2, y+1/2, -z+1/2'
'-x, -y, -z'
'x, -y, z-1/2'
'-x+1/2, -y+1/2, -z'
'x+1/2, -y+1/2, z-1/2'

loop_
_atom_site_label
_atom_site_type_symbol
_atom_site_fract_x
_atom_site_fract_y
_atom_site_fract_z
_atom_site_U_iso_or_equiv
_atom_site_adp_type
_atom_site_occupancy
_atom_site_calc_flag
_atom_site_disorder_assembly
_atom_site_disorder_group
Cr1 Cr 0.89472(3) 0.75852(9) 0.26633(5) 0.0540(4) Uani 0.5 d A 1
Ni1 Ni 0.89472(3) 0.75852(9) 0.26633(5) 0.0540(4) Uani 0.5 d A 2
Cr2 Cr 0.91350(3) 0.91028(10) 0.34476(6) 0.0535(4) Uani 1 d . .
Cr3 Cr 0.89255(3) 0.99411(9) 0.42159(6) 0.0513(4) Uani 1 d . .
Cr4 Cr 0.85924(3) 0.92362(9) 0.48043(6) 0.0487(4) Uani 1 d . .
Cr5 Cr 0.82224(3) 0.76726(9) 0.46680(5) 0.0478(4) Uani 1 d . .
Cr6 Cr 0.81516(3) 0.59269(8) 0.40880(5) 0.0422(4) Uani 1 d . .
Cr7 Cr 0.82554(3) 0.52981(9) 0.31294(5) 0.0427(4) Uani 1 d . .
Cr8 Cr 0.86336(2) 0.58708(7) 0.26058(4) 0.0380(3) Uani 0.5 d A 2
Ni8 Ni 0.86336(2) 0.58708(7) 0.26058(4) 0.0380(3) Uani 0.5 d A 1
F1 F 0.90101(9) 0.8055(3) 0.32837(18) 0.0486(12) Uani 1 d . .
F2 F 0.88842(9) 0.9291(3) 0.36774(18) 0.0482(12) Uani 1 d . .
F3 F 0.87989(9) 0.9080(3) 0.44665(19) 0.0493(12) Uani 1 d . .
F4 F 0.83829(9) 0.8436(3) 0.44274(18) 0.0480(12) Uani 1 d . .
F5 F 0.83347(9) 0.6852(3) 0.43653(17) 0.0450(12) Uani 1 d . .
F6 F 0.82082(9) 0.6133(3) 0.35241(17) 0.0438(11) Uani 1 d . .
F7 F 0.85331(9) 0.5838(3) 0.31640(17) 0.0442(11) Uani 1 d . .
F8 F 0.86889(9) 0.7048(3) 0.27435(18) 0.0464(12) Uani 1 d . .
O1 O 0.92242(14) 0.8128(5) 0.2598(3) 0.0661(19) Uani 1 d . .
O2 O 0.93923(14) 0.8892(5) 0.3233(3) 0.079(2) Uani 1 d . .
O3 O 0.87411(13) 0.8491(4) 0.2386(3) 0.0615(18) Uani 1 d . .
O4 O 0.89306(14) 0.9513(4) 0.2841(3) 0.0643(19) Uani 1 d . .
O5 O 0.92653(15) 1.0176(5) 0.3613(3) 0.074(2) Uani 1 d . .
O6 O 0.90573(16) 1.0803(4) 0.3968(3) 0.071(2) Uani 1 d . .
O7 O 0.93386(13) 0.8715(5) 0.4070(3) 0.067(2) Uani 1 d . .
O8 O 0.92438(13) 0.9517(5) 0.4546(3) 0.0644(18) Uani 1 d . .
O9 O 0.89740(15) 1.0609(4) 0.4762(3) 0.070(2) Uani 1 d . .
O10 O 0.88052(15) 1.0023(5) 0.5209(3) 0.071(2) Uani 1 d . .
O11 O 0.86059(14) 1.0377(4) 0.3897(3) 0.067(2) Uani 1 d . .
O12 O 0.84111(13) 1.0027(4) 0.4356(3) 0.0639(19) Uani 1 d . .
O13 O 0.83817(15) 0.9435(5) 0.5141(3) 0.070(2) Uani 1 d . .
O14 O 0.80982(14) 0.8521(5) 0.4950(3) 0.071(2) Uani 1 d . .
O15 O 0.87693(12) 0.8441(4) 0.5257(2) 0.0616(18) Uani 1 d . .
O16 O 0.85020(13) 0.7517(4) 0.5237(2) 0.0602(18) Uani 1 d . .
O17 O 0.80609(13) 0.6921(5) 0.4928(3) 0.066(2) Uani 1 d . .
O18 O 0.80979(13) 0.5710(4) 0.4665(3) 0.0600(18) Uani 1 d . .
O19 O 0.79372(12) 0.7799(4) 0.4107(3) 0.0600(17) Uani 1 d . .
O20 O 0.78583(11) 0.6554(4) 0.3842(2) 0.0538(16) Uani 1 d . .
O21 O 0.79593(13) 0.4999(4) 0.3829(3) 0.0608(18) Uani 1 d . .
O22 O 0.79633(12) 0.4770(4) 0.3117(3) 0.0619(18) Uani 1 d . .
O23 O 0.84395(12) 0.5288(4) 0.4331(2) 0.0539(16) Uani 1 d . .
O24 O 0.84470(12) 0.4677(4) 0.3691(2) 0.0537(16) Uani 1 d . .
O25 O 0.82942(13) 0.4430(4) 0.2754(3) 0.0592(18) Uani 1 d . .
O26 O 0.85933(12) 0.4695(4) 0.2521(3) 0.0590(17) Uani 1 d . .
O27 O 0.80611(12) 0.5878(4) 0.2574(2) 0.0573(17) Uani 1 d . .
O28 O 0.82977(12) 0.6084(4) 0.2171(2) 0.0569(17) Uani 1 d . .
O29 O 0.87369(15) 0.5932(4) 0.2066(3) 0.0659(19) Uani 1 d . .
O30 O 0.88873(15) 0.7137(4) 0.2052(3) 0.069(2) Uani 1 d . .
O31 O 0.89647(12) 0.5656(4) 0.3063(2) 0.0559(16) Uani 1 d . .
O32 O 0.91706(11) 0.6742(4) 0.2997(2) 0.0546(16) Uani 1 d . .
C1 C 0.9389(2) 0.8538(8) 0.2868(5) 0.074(3) Uani 1 d . .
C2 C 0.9620(3) 0.8580(11) 0.2768(6) 0.125(6) Uani 1 d . .
C3 C 0.9579(4) 0.8326(19) 0.2288(7) 0.238(14) Uani 1 d . .
H3A H 0.9459 0.7924 0.2196 0.358 Uiso 1 calc . .
H3B H 0.9724 0.8115 0.2274 0.358 Uiso 1 calc . .
H3C H 0.9529 0.8771 0.2081 0.358 Uiso 1 calc . .
C4 C 0.9730(5) 0.9347(14) 0.2889(12) 0.268(15) Uani 1 d . .
H4A H 0.9716 0.9528 0.3173 0.402 Uiso 1 calc . .
H4B H 0.9652 0.9717 0.2643 0.402 Uiso 1 calc . .
H4C H 0.9894 0.9309 0.2931 0.402 Uiso 1 calc . .
C5 C 0.9787(4) 0.798(2) 0.3079(12) 0.303(17) Uani 1 d . .
H5A H 0.972 0.7456 0.2999 0.455 Uiso 1 calc . .
H5B H 0.981 0.8089 0.3399 0.455 Uiso 1 calc . .
H5C H 0.9936 0.8001 0.3039 0.455 Uiso 1 calc . .
C6 C 0.8768(2) 0.9227(6) 0.2483(4) 0.058(3) Uani 1 d . .
C7 C 0.8606(3) 0.9814(8) 0.2137(5) 0.103(5) Uani 1 d . .
C8 C 0.8370(3) 0.9448(11) 0.1891(6) 0.141(7) Uani 1 d . .
H8A H 0.8304 0.9278 0.2115 0.212 Uiso 1 calc . .
H8B H 0.8388 0.8998 0.1714 0.212 Uiso 1 calc . .
H8C H 0.8267 0.9829 0.1684 0.212 Uiso 1 calc . .
C9 C 0.8725(4) 1.0004(15) 0.1811(7) 0.200(11) Uani 1 d . .
H9A H 0.8632 1.0384 0.1586 0.3 Uiso 1 calc . .
H9B H 0.8742 0.953 0.1653 0.3 Uiso 1 calc . .
H9C H 0.8879 1.0223 0.198 0.3 Uiso 1 calc . .
C10 C 0.8575(5) 1.0537(12) 0.2390(8) 0.243(15) Uani 1 d . .
H10A H 0.8431 1.0492 0.2451 0.365 Uiso 1 calc . .
H10B H 0.8567 1.0998 0.2201 0.365 Uiso 1 calc . .
H10C H 0.8707 1.0587 0.268 0.365 Uiso 1 calc . .
C11 C 0.9209(2) 1.0784(7) 0.3779(5) 0.069(3) Uani 1 d . .
C12 C 0.9328(2) 1.1566(7) 0.3738(5) 0.094(4) Uani 1 d . .
C13 C 0.9318(5) 1.1658(13) 0.3249(7) 0.232(13) Uani 1 d . .
H13A H 0.9156 1.1706 0.3041 0.348 Uiso 1 calc . .
H13B H 0.9388 1.1203 0.3164 0.348 Uiso 1 calc . .
H13C H 0.9404 1.2126 0.3227 0.348 Uiso 1 calc . .
C14 C 0.9570(3) 1.1514(12) 0.4069(10) 0.255(16) Uani 1 d . .
H14A H 0.9646 1.1059 0.3997 0.382 Uiso 1 calc . .
H14B H 0.957 1.1463 0.4379 0.382 Uiso 1 calc . .
H14C H 0.9655 1.1985 0.4049 0.382 Uiso 1 calc . .
C15 C 0.9203(4) 1.2264(9) 0.3842(9) 0.163(9) Uani 1 d . .
H15A H 0.9042 1.2279 0.3624 0.245 Uiso 1 calc . .
H15B H 0.9283 1.2743 0.3817 0.245 Uiso 1 calc . .
H15C H 0.9203 1.2218 0.4153 0.245 Uiso 1 calc . .
C16 C 0.9376(2) 0.9029(7) 0.4457(4) 0.062(3) Uani 1 d . .
C17 C 0.9597(2) 0.8778(7) 0.4880(5) 0.092(4) Uani 1 d . .
C18 C 0.9532(4) 0.8626(12) 0.5302(6) 0.157(8) Uani 1 d . .
H18A H 0.943 0.8171 0.5246 0.236 Uiso 1 calc . .
H18B H 0.945 0.9081 0.5359 0.236 Uiso 1 calc . .
H18C H 0.9673 0.8531 0.557 0.236 Uiso 1 calc . .
C19 C 0.9757(3) 0.9454(11) 0.4977(9) 0.220(14) Uani 1 d . .
H19A H 0.9684 0.9905 0.5058 0.33 Uiso 1 calc . .
H19B H 0.9793 0.9575 0.4705 0.33 Uiso 1 calc . .
H19C H 0.9901 0.9327 0.5232 0.33 Uiso 1 calc . .
C20 C 0.9699(4) 0.8034(11) 0.4777(8) 0.169(10) Uani 1 d . .
H20A H 0.9583 0.7619 0.4707 0.254 Uiso 1 calc . .
H20B H 0.9835 0.7886 0.5044 0.254 Uiso 1 calc . .
H20C H 0.9746 0.8117 0.4514 0.254 Uiso 1 calc . .
C21 C 0.8938(2) 1.0527(6) 0.5130(4) 0.060(3) Uani 1 d . .
C22 C 0.9069(2) 1.1110(7) 0.5534(5) 0.092(4) Uani 1 d . .
C23 C 0.9330(3) 1.1018(15) 0.5662(9) 0.194(11) Uani 1 d . .
H23A H 0.937 1.1111 0.5393 0.291 Uiso 1 calc . .
H23B H 0.9376 1.049 0.5776 0.291 Uiso 1 calc . .
H23C H 0.9412 1.1394 0.5902 0.291 Uiso 1 calc . .
C24 C 0.9007(4) 1.1931(8) 0.5355(6) 0.143(7) Uani 1 d . .
H24A H 0.9054 1.2015 0.5093 0.215 Uiso 1 calc . .
H24B H 0.9087 1.2304 0.5597 0.215 Uiso 1 calc . .
H24C H 0.8838 1.2005 0.5259 0.215 Uiso 1 calc . .
C25 C 0.9004(4) 1.0943(11) 0.5942(5) 0.148(8) Uani 1 d . .
H25A H 0.8836 1.0999 0.5855 0.222 Uiso 1 calc . .
H25B H 0.9084 1.1311 0.6188 0.222 Uiso 1 calc . .
H25C H 0.905 1.0412 0.6049 0.222 Uiso 1 calc . .
C26 C 0.8428(2) 1.0392(6) 0.4014(4) 0.062(3) Uani 1 d . .
C27 C 0.8215(3) 1.0887(8) 0.3732(5) 0.096(4) Uani 1 d . .
C28 C 0.8236(4) 1.1184(17) 0.3298(8) 0.224(13) Uani 1 d . .
H28A H 0.81 1.1498 0.313 0.336 Uiso 1 calc . .
H28B H 0.8247 1.0743 0.3109 0.336 Uiso 1 calc . .
H28C H 0.8377 1.1503 0.3374 0.336 Uiso 1 calc . .
C29 C 0.8185(5) 1.1534(13) 0.4023(8) 0.246(15) Uani 1 d . .
H29A H 0.8175 1.132 0.4304 0.369 Uiso 1 calc . .
H29B H 0.8043 1.1821 0.3855 0.369 Uiso 1 calc . .
H29C H 0.8319 1.1886 0.4102 0.369 Uiso 1 calc . .
C30 C 0.7994(3) 1.0391(14) 0.3584(9) 0.189(10) Uani 1 d . .
H30A H 0.7971 1.0186 0.3856 0.283 Uiso 1 calc . .
H30B H 0.8009 0.9958 0.3394 0.283 Uiso 1 calc . .
H30C H 0.786 1.0712 0.3409 0.283 Uiso 1 calc . .
C31 C 0.8184(2) 0.9174(7) 0.5117(4) 0.062(3) Uani 1 d . .
C32 C 0.8033(2) 0.9704(8) 0.5301(5) 0.090(4) Uani 1 d . .
C33 C 0.8159(3) 1.0457(9) 0.5509(7) 0.121(6) Uani 1 d . .
H33A H 0.8203 1.0735 0.5282 0.181 Uiso 1 calc . .
H33B H 0.8298 1.0335 0.5775 0.181 Uiso 1 calc . .
H33C H 0.8055 1.0785 0.5605 0.181 Uiso 1 calc . .
C34 C 0.7965(4) 0.9261(9) 0.5643(6) 0.129(7) Uani 1 d . .
H34A H 0.7882 0.8786 0.5501 0.194 Uiso 1 calc . .
H34B H 0.7864 0.9584 0.5747 0.194 Uiso 1 calc . .
H34C H 0.8105 0.9122 0.5905 0.194 Uiso 1 calc . .
C35 C 0.7817(3) 0.9917(12) 0.4882(6) 0.133(7) Uani 1 d . .
H35A H 0.7734 0.9442 0.4744 0.2 Uiso 1 calc . .
H35B H 0.7865 1.0191 0.4658 0.2 Uiso 1 calc . .
H35C H 0.7716 1.0254 0.4977 0.2 Uiso 1 calc . .
C36 C 0.87038(18) 0.7826(6) 0.5420(3) 0.051(2) Uani 1 d . .
C37 C 0.8877(2) 0.7471(7) 0.5862(4) 0.075(3) Uani 1 d . .
C38 C 0.9123(2) 0.7759(13) 0.5979(6) 0.146(9) Uani 1 d . .
H38A H 0.9225 0.7512 0.6262 0.22 Uiso 1 calc . .
H38B H 0.9127 0.8324 0.602 0.22 Uiso 1 calc . .
H38C H 0.9176 0.7627 0.573 0.22 Uiso 1 calc . .
C39 C 0.8785(4) 0.7637(17) 0.6236(5) 0.197(12) Uani 1 d . .
H39A H 0.8625 0.7451 0.6142 0.296 Uiso 1 calc . .
H39B H 0.8789 0.8198 0.6292 0.296 Uiso 1 calc . .
H39C H 0.8882 0.737 0.6517 0.296 Uiso 1 calc . .
C40 C 0.8882(4) 0.6593(8) 0.5791(8) 0.183(10) Uani 1 d . .
H40A H 0.8725 0.638 0.5712 0.274 Uiso 1 calc . .
H40B H 0.8987 0.6348 0.6073 0.274 Uiso 1 calc . .
H40C H 0.8937 0.6487 0.5542 0.274 Uiso 1 calc . .
C41 C 0.80484(18) 0.6175(7) 0.4942(4) 0.058(3) Uani 1 d . .
C42 C 0.7977(2) 0.5781(8) 0.5311(4) 0.087(4) Uani 1 d . .
C43 C 0.8198(3) 0.5656(17) 0.5727(6) 0.205(12) Uani 1 d . .
H43A H 0.8305 0.5324 0.5643 0.308 Uiso 1 calc . .
H43B H 0.816 0.5405 0.597 0.308 Uiso 1 calc . .
H43C H 0.8272 0.6159 0.5836 0.308 Uiso 1 calc . .
C44 C 0.7858(3) 0.5017(9) 0.5153(6) 0.121(6) Uani 1 d . .
H44A H 0.7961 0.4668 0.5071 0.182 Uiso 1 calc . .
H44B H 0.7716 0.5102 0.4886 0.182 Uiso 1 calc . .
H44C H 0.7818 0.4784 0.5399 0.182 Uiso 1 calc . .
C45 C 0.7819(4) 0.6317(10) 0.5453(8) 0.177(9) Uani 1 d . .
H45A H 0.7898 0.6814 0.5558 0.266 Uiso 1 calc . .
H45B H 0.7783 0.6075 0.5701 0.266 Uiso 1 calc . .
H45C H 0.7675 0.6408 0.5191 0.266 Uiso 1 calc . .
C46 C 0.78028(16) 0.7275(6) 0.3845(3) 0.044(2) Uani 1 d . .
C47 C 0.75501(18) 0.7503(6) 0.3539(4) 0.064(3) Uani 1 d . .
C48 C 0.7526(3) 0.8382(7) 0.3488(6) 0.099(5) Uani 1 d . .
H48A H 0.7565 0.862 0.379 0.148 Uiso 1 calc . .
H48B H 0.7365 0.8514 0.3296 0.148 Uiso 1 calc . .
H48C H 0.7631 0.8578 0.3344 0.148 Uiso 1 calc . .
C49 C 0.7390(2) 0.7166(11) 0.3762(6) 0.117(6) Uani 1 d . .
H49A H 0.7426 0.7402 0.4064 0.175 Uiso 1 calc . .
H49B H 0.7414 0.6602 0.3796 0.175 Uiso 1 calc . .
H49C H 0.7229 0.7275 0.357 0.175 Uiso 1 calc . .
C50 C 0.7491(3) 0.7151(10) 0.3062(4) 0.110(5) Uani 1 d . .
H50A H 0.7505 0.6584 0.3087 0.165 Uiso 1 calc . .
H50B H 0.7599 0.7353 0.2925 0.165 Uiso 1 calc . .
H50C H 0.7332 0.7291 0.2869 0.165 Uiso 1 calc . .
C51 C 0.78829(19) 0.4674(6) 0.3436(4) 0.058(3) Uani 1 d . .
C52 C 0.7683(2) 0.4080(8) 0.3355(5) 0.098(5) Uani 1 d . .
C53 C 0.7470(3) 0.4522(13) 0.3336(12) 0.256(15) Uani 1 d . .
H53A H 0.751 0.488 0.3596 0.383 Uiso 1 calc . .
H53B H 0.7351 0.4156 0.335 0.383 Uiso 1 calc . .
H53C H 0.741 0.4817 0.305 0.383 Uiso 1 calc . .
C54 C 0.7742(5) 0.3530(15) 0.3758(8) 0.276(17) Uani 1 d . .
H54A H 0.7755 0.3822 0.4033 0.414 Uiso 1 calc . .
H54B H 0.7891 0.3274 0.3804 0.414 Uiso 1 calc . .
H54C H 0.762 0.3136 0.3696 0.414 Uiso 1 calc . .
C55 C 0.7640(5) 0.3599(16) 0.2938(8) 0.253(15) Uani 1 d . .
H55A H 0.7627 0.3938 0.2679 0.379 Uiso 1 calc . .
H55B H 0.7496 0.3303 0.2869 0.379 Uiso 1 calc . .
H55C H 0.777 0.3238 0.2991 0.379 Uiso 1 calc . .
C56 C 0.85161(18) 0.4775(6) 0.4122(4) 0.053(2) Uani 1 d . .
C57 C 0.8701(2) 0.4185(7) 0.4418(4) 0.082(4) Uani 1 d . .
C58 C 0.8812(3) 0.4435(11) 0.4909(4) 0.138(8) Uani 1 d . .
H58A H 0.8796 0.4999 0.493 0.207 Uiso 1 calc . .
H58B H 0.8977 0.4297 0.5026 0.207 Uiso 1 calc . .
H58C H 0.8735 0.4173 0.5092 0.207 Uiso 1 calc . .
C59 C 0.8586(4) 0.3410(10) 0.4367(9) 0.262(17) Uani 1 d . .
H59A H 0.8516 0.3276 0.4042 0.393 Uiso 1 calc . .
H59B H 0.8465 0.3428 0.45 0.393 Uiso 1 calc . .
H59C H 0.8702 0.3016 0.4527 0.393 Uiso 1 calc . .
C60 C 0.8897(3) 0.4120(15) 0.4227(6) 0.185(10) Uani 1 d . .
H60A H 0.8976 0.4623 0.4256 0.278 Uiso 1 calc . .
H60B H 0.8831 0.3972 0.3904 0.278 Uiso 1 calc . .
H60C H 0.9009 0.3725 0.4399 0.278 Uiso 1 calc . .
C61 C 0.84466(17) 0.4246(6) 0.2576(3) 0.047(2) Uani 1 d . .
C62 C 0.8448(2) 0.3377(6) 0.2431(4) 0.069(3) Uani 1 d . .
C63 C 0.8536(6) 0.2895(11) 0.2868(7) 0.242(14) Uani 1 d . .
H63A H 0.8696 0.3048 0.3051 0.363 Uiso 1 calc . .
H63B H 0.8533 0.2343 0.279 0.363 Uiso 1 calc . .
H63C H 0.8437 0.2984 0.3045 0.363 Uiso 1 calc . .
C64 C 0.8209(3) 0.3125(14) 0.2159(11) 0.289(18) Uani 1 d . .
H64A H 0.8099 0.3519 0.2179 0.433 Uiso 1 calc . .
H64B H 0.8177 0.263 0.228 0.433 Uiso 1 calc . .
H64C H 0.8193 0.3057 0.1839 0.433 Uiso 1 calc . .
C65 C 0.8621(4) 0.3226(12) 0.2204(10) 0.219(13) Uani 1 d . .
H65A H 0.8773 0.3425 0.2398 0.328 Uiso 1 calc . .
H65B H 0.8569 0.349 0.1907 0.328 Uiso 1 calc . .
H65C H 0.8631 0.2666 0.2159 0.328 Uiso 1 calc . .
C66 C 0.81002(17) 0.6068(5) 0.2218(3) 0.047(2) Uani 1 d . .
C67 C 0.7884(2) 0.6271(7) 0.1786(4) 0.077(3) Uani 1 d . .
C68 C 0.7813(4) 0.5529(11) 0.1510(7) 0.198(12) Uani 1 d . .
H68A H 0.7776 0.513 0.1696 0.297 Uiso 1 calc . .
H68B H 0.7941 0.5347 0.1422 0.297 Uiso 1 calc . .
H68C H 0.7676 0.5629 0.1235 0.297 Uiso 1 calc . .
C69 C 0.7941(3) 0.6894(16) 0.1513(8) 0.240(14) Uani 1 d . .
H69A H 0.7985 0.7369 0.1696 0.36 Uiso 1 calc . .
H69B H 0.7805 0.6997 0.1236 0.36 Uiso 1 calc . .
H69C H 0.8071 0.6725 0.1427 0.36 Uiso 1 calc . .
C70 C 0.7682(3) 0.6541(13) 0.1917(6) 0.145(8) Uani 1 d . .
H70A H 0.7641 0.613 0.2089 0.218 Uiso 1 calc . .
H70B H 0.7547 0.6657 0.1639 0.218 Uiso 1 calc . .
H70C H 0.7727 0.701 0.2105 0.218 Uiso 1 calc . .
C71 C 0.8818(2) 0.6457(7) 0.1885(4) 0.065(3) Uani 1 d . .
C72 C 0.8831(3) 0.6284(8) 0.1406(4) 0.102(5) Uani 1 d . .
C73 C 0.8639(3) 0.6757(14) 0.1058(6) 0.164(8) Uani 1 d . .
H73A H 0.866 0.7308 0.114 0.247 Uiso 1 calc . .
H73B H 0.8488 0.6583 0.1057 0.247 Uiso 1 calc . .
H73C H 0.8644 0.6682 0.0753 0.247 Uiso 1 calc . .
C74 C 0.8803(5) 0.5434(9) 0.1292(7) 0.198(11) Uani 1 d . .
H74A H 0.8807 0.5351 0.0987 0.296 Uiso 1 calc . .
H74B H 0.8654 0.5253 0.1297 0.296 Uiso 1 calc . .
H74C H 0.893 0.5143 0.1518 0.296 Uiso 1 calc . .
C75 C 0.9064(3) 0.6580(11) 0.1402(6) 0.129(6) Uani 1 d . .
H75A H 0.9077 0.7139 0.1466 0.194 Uiso 1 calc . .
H75B H 0.9072 0.6483 0.1102 0.194 Uiso 1 calc . .
H75C H 0.9191 0.6307 0.1638 0.194 Uiso 1 calc . .
C76 C 0.91444(17) 0.6097(6) 0.3177(4) 0.051(2) Uani 1 d . .
C77 C 0.93535(16) 0.5820(6) 0.3593(4) 0.048(2) Uani 1 d . .
C78 C 0.93755(19) 0.5035(6) 0.3742(4) 0.062(3) Uani 1 d . .
H78 H 0.9267 0.4655 0.3573 0.075 Uiso 1 calc . .
C79 C 0.9562(2) 0.4831(7) 0.4145(5) 0.074(3) Uani 1 d . .
H79 H 0.9574 0.4307 0.4246 0.089 Uiso 1 calc . .
N80 N 0.97253(15) 0.5344(5) 0.4396(4) 0.067(3) Uani 1 d . .
C81 C 0.9703(2) 0.6103(7) 0.4259(5) 0.070(3) Uani 1 d . .
H81 H 0.9811 0.6474 0.444 0.084 Uiso 1 calc . .
C82 C 0.95223(18) 0.6352(6) 0.3849(4) 0.063(3) Uani 1 d . .
H82 H 0.9516 0.6875 0.3751 0.075 Uiso 1 calc . .
C91 C 0.6914(4) 0.3510(15) 0.2138(8) 0.147(8) Uani 1 d . .
H91A H 0.7 0.3503 0.2469 0.221 Uiso 1 calc . .
H91B H 0.6858 0.4037 0.2042 0.221 Uiso 1 calc . .
H91C H 0.7016 0.3344 0.198 0.221 Uiso 1 calc . .
C92 C 0.6722(4) 0.2994(13) 0.2028(6) 0.121(6) Uani 1 d . .
H92A H 0.6626 0.3159 0.2205 0.145 Uiso 1 calc . .
H92B H 0.6783 0.2471 0.2139 0.145 Uiso 1 calc . .
C93 C 0.6565(2) 0.2918(9) 0.1542(5) 0.081(4) Uani 1 d . .
H93A H 0.6494 0.3434 0.144 0.097 Uiso 1 calc . .
H93B H 0.6663 0.2798 0.1362 0.097 Uiso 1 calc . .
N94 N 0.6381(2) 0.2363(8) 0.1418(4) 0.092(4) Uani 1 d . .
H94A H 0.6288 0.2476 0.1609 0.111 Uiso 1 calc . .
H94B H 0.6454 0.1849 0.1519 0.111 Uiso 1 calc . .
C95 C 0.6215(2) 0.2262(9) 0.0948(4) 0.079(4) Uani 1 d . .
H95A H 0.6143 0.2774 0.0839 0.095 Uiso 1 calc . .
H95B H 0.6305 0.2117 0.0756 0.095 Uiso 1 calc . .
C96 C 0.6028(4) 0.1696(11) 0.0863(6) 0.121(6) Uani 1 d . .
H96A H 0.5931 0.1869 0.1035 0.145 Uiso 1 calc . .
H96B H 0.61 0.1196 0.1 0.145 Uiso 1 calc . .
C97 C 0.5868(3) 0.1532(13) 0.0379(6) 0.119(6) Uani 1 d . .
H97A H 0.5754 0.1138 0.038 0.179 Uiso 1 calc . .
H97B H 0.5959 0.1342 0.0203 0.179 Uiso 1 calc . .
H97C H 0.5788 0.2011 0.024 0.179 Uiso 1 calc . .
Ni1A Ni 1 0.5 0.5 0.0647(6) Uani 1 d . .
O1A O 1.02141(14) 0.5838(5) 0.4886(3) 0.081(2) Uani 1 d . .
O2A O 1.00967(16) 0.4198(5) 0.4616(3) 0.084(3) Uani 1 d . .
F1A F 1.0272(2) 0.7081(8) 0.4340(7) 0.195(7) Uani 1 d . .
F2A F 1.0580(2) 0.6781(9) 0.4889(6) 0.184(6) Uani 1 d . .
F3A F 1.0540(3) 0.6436(10) 0.4233(7) 0.216(8) Uani 1 d . .
C1A C 1.0420(3) 0.6535(13) 0.4507(7) 0.110(5) Uani 1 d . .
C2A C 1.0302(2) 0.5759(10) 0.4580(6) 0.086(4) Uani 1 d . .
C3A C 1.0310(3) 0.5121(11) 0.4326(6) 0.102(4) Uani 1 d . .
H3A1 H 1.0391 0.5168 0.4122 0.123 Uiso 1 calc . .
C4A C 1.0204(3) 0.4382(10) 0.4347(5) 0.091(4) Uani 1 d . .
C5A C 1.0221(6) 0.3716(16) 0.4032(10) 0.139(7) Uani 1 d . .
F4A F 1.0172(10) 0.392(2) 0.3615(12) 0.173(13) Uani 0.53(3) d B 1
F5A F 1.0435(9) 0.340(3) 0.4201(19) 0.188(14) Uani 0.53(3) d B 1
F6A F 1.0078(7) 0.3066(19) 0.4006(13) 0.161(10) Uani 0.53(3) d B 1
F4B F 1.0357(10) 0.391(3) 0.3785(19) 0.176(12) Uani 0.47(3) d B 2
F5B F 1.0338(12) 0.312(2) 0.4285(19) 0.164(13) Uani 0.47(3) d B 2
F6B F 1.0007(10) 0.357(3) 0.3747(18) 0.186(13) Uani 0.47(3) d B 2

loop_
_atom_site_aniso_label
_atom_site_aniso_U_11
_atom_site_aniso_U_22
_atom_site_aniso_U_33
_atom_site_aniso_U_23
_atom_site_aniso_U_13
_atom_site_aniso_U_12
Cr1 0.0634(9) 0.0483(8) 0.0589(9) 0.0033(7) 0.0326(7) -0.0013(6)
Ni1 0.0634(9) 0.0483(8) 0.0589(9) 0.0033(7) 0.0326(7) -0.0013(6)
Cr2 0.0572(9) 0.0502(9) 0.0620(10) -0.0041(8) 0.0324(8) -0.0106(7)
Cr3 0.0627(10) 0.0416(9) 0.0564(10) -0.0040(7) 0.0301(8) -0.0098(7)
Cr4 0.0607(9) 0.0407(8) 0.0502(9) -0.0062(7) 0.0270(7) -0.0083(7)
Cr5 0.0526(9) 0.0504(9) 0.0468(9) -0.0094(7) 0.0257(7) -0.0115(7)
Cr6 0.0471(8) 0.0401(8) 0.0442(8) -0.0013(6) 0.0224(7) -0.0055(6)
Cr7 0.0492(8) 0.0406(8) 0.0413(8) -0.0020(6) 0.0202(6) -0.0045(6)
Cr8 0.0445(7) 0.0370(7) 0.0353(7) 0.0005(5) 0.0177(5) -0.0023(5)
Ni8 0.0445(7) 0.0370(7) 0.0353(7) 0.0005(5) 0.0177(5) -0.0023(5)
F1 0.057(3) 0.045(3) 0.050(3) 0.000(2) 0.028(3) -0.003(2)
F2 0.053(3) 0.047(3) 0.046(3) -0.004(2) 0.021(2) -0.008(2)
F3 0.055(3) 0.044(3) 0.053(3) -0.001(2) 0.024(3) -0.005(2)
F4 0.058(3) 0.047(3) 0.045(3) -0.005(2) 0.026(2) -0.009(2)
F5 0.047(3) 0.049(3) 0.044(3) -0.002(2) 0.023(2) -0.007(2)
F6 0.054(3) 0.037(3) 0.045(3) 0.001(2) 0.024(2) 0.001(2)
F7 0.047(3) 0.045(3) 0.041(3) -0.002(2) 0.017(2) -0.005(2)
F8 0.052(3) 0.040(3) 0.052(3) 0.002(2) 0.024(2) 0.004(2)
O1 0.075(5) 0.062(5) 0.079(5) -0.003(4) 0.049(4) -0.008(4)
O2 0.067(5) 0.085(6) 0.102(6) -0.017(5) 0.054(5) -0.019(4)
O3 0.075(5) 0.048(4) 0.062(4) 0.009(3) 0.026(4) 0.003(3)
O4 0.091(5) 0.039(4) 0.073(5) 0.006(4) 0.043(4) -0.005(3)
O5 0.085(5) 0.058(5) 0.096(6) -0.008(4) 0.053(5) -0.026(4)
O6 0.100(6) 0.045(4) 0.083(5) -0.001(4) 0.051(5) -0.012(4)
O7 0.057(4) 0.063(5) 0.078(5) -0.013(4) 0.020(4) -0.005(3)
O8 0.058(4) 0.065(5) 0.065(5) -0.002(4) 0.017(4) -0.008(4)
O9 0.097(6) 0.050(4) 0.073(5) -0.018(4) 0.042(4) -0.019(4)
O10 0.089(5) 0.063(5) 0.067(5) -0.011(4) 0.038(4) -0.026(4)
O11 0.083(5) 0.056(4) 0.072(5) 0.013(4) 0.039(4) 0.013(4)
O12 0.066(4) 0.054(4) 0.081(5) -0.001(4) 0.037(4) 0.006(3)
O13 0.088(5) 0.062(5) 0.077(5) -0.026(4) 0.049(4) -0.017(4)
O14 0.073(5) 0.071(5) 0.085(5) -0.029(4) 0.047(4) -0.017(4)
O15 0.060(4) 0.065(5) 0.058(4) 0.006(4) 0.020(3) -0.014(3)
O16 0.071(4) 0.070(5) 0.043(4) -0.001(3) 0.025(3) -0.023(4)
O17 0.072(5) 0.072(5) 0.072(5) -0.015(4) 0.045(4) -0.021(4)
O18 0.077(5) 0.056(4) 0.062(4) 0.007(3) 0.043(4) -0.006(3)
O19 0.058(4) 0.057(4) 0.067(4) -0.010(4) 0.026(3) -0.006(3)
O20 0.047(3) 0.054(4) 0.062(4) -0.005(3) 0.021(3) -0.003(3)
O21 0.069(4) 0.049(4) 0.073(5) -0.005(4) 0.036(4) -0.014(3)
O22 0.063(4) 0.070(5) 0.061(4) -0.015(4) 0.032(4) -0.021(3)
O23 0.061(4) 0.050(4) 0.049(4) 0.005(3) 0.018(3) 0.005(3)
O24 0.072(4) 0.044(4) 0.048(4) 0.002(3) 0.026(3) 0.006(3)
O25 0.074(4) 0.049(4) 0.066(4) -0.016(3) 0.040(4) -0.015(3)
O26 0.066(4) 0.044(4) 0.073(5) -0.008(3) 0.034(4) -0.006(3)
O27 0.055(4) 0.077(5) 0.038(4) 0.001(3) 0.015(3) 0.010(3)
O28 0.065(4) 0.063(4) 0.039(3) 0.007(3) 0.015(3) -0.003(3)
O29 0.090(5) 0.059(4) 0.057(4) -0.004(4) 0.036(4) -0.011(4)
O30 0.106(6) 0.050(4) 0.067(5) -0.003(4) 0.051(4) -0.008(4)
O31 0.055(4) 0.050(4) 0.063(4) 0.006(3) 0.021(3) 0.001(3)
O32 0.052(4) 0.052(4) 0.066(4) 0.008(3) 0.029(3) 0.003(3)
C1 0.074(7) 0.068(8) 0.105(10) -0.010(7) 0.062(7) -0.009(6)
C2 0.104(10) 0.145(14) 0.176(15) -0.031(12) 0.111(11) -0.038(9)
C3 0.153(18) 0.42(4) 0.218(19) -0.12(2) 0.160(17) -0.10(2)
C4 0.25(3) 0.24(2) 0.46(4) -0.16(2) 0.30(3) -0.142(19)
C5 0.131(19) 0.42(4) 0.41(3) 0.17(4) 0.17(2) 0.11(2)
C6 0.084(7) 0.047(6) 0.051(6) 0.003(5) 0.034(5) 0.005(5)
C7 0.152(12) 0.075(9) 0.070(9) 0.018(7) 0.025(8) 0.020(8)
C8 0.112(11) 0.166(17) 0.119(14) 0.075(12) 0.011(10) 0.041(11)
C9 0.22(2) 0.23(2) 0.17(2) 0.153(18) 0.086(17) 0.021(19)
C10 0.32(3) 0.133(17) 0.18(2) -0.012(14) -0.027(19) 0.160(19)
C11 0.077(7) 0.056(7) 0.072(8) -0.003(6) 0.023(6) -0.018(6)
C12 0.097(9) 0.062(7) 0.142(12) 0.015(8) 0.067(9) -0.018(7)
C13 0.41(4) 0.140(19) 0.224(19) -0.021(17) 0.21(2) -0.14(2)
C14 0.112(12) 0.108(15) 0.43(3) 0.06(2) -0.035(19) -0.074(11)
C15 0.194(19) 0.055(9) 0.27(3) -0.010(13) 0.12(2) -0.022(10)
C16 0.057(6) 0.049(6) 0.071(7) -0.006(5) 0.014(5) -0.017(5)
C17 0.080(8) 0.070(8) 0.097(9) 0.001(7) -0.001(7) -0.003(6)
C18 0.22(2) 0.130(17) 0.085(11) 0.031(11) 0.015(12) 0.047(15)
C19 0.083(12) 0.154(16) 0.31(3) 0.05(2) -0.066(15) -0.056(12)
C20 0.134(16) 0.160(16) 0.166(19) -0.008(16) -0.002(14) 0.077(14)
C21 0.075(7) 0.039(5) 0.069(7) -0.017(5) 0.031(6) -0.016(5)
C22 0.126(10) 0.067(7) 0.102(9) -0.053(7) 0.066(8) -0.053(7)
C23 0.119(12) 0.23(3) 0.18(2) -0.10(2) -0.005(13) -0.026(14)
C24 0.24(2) 0.064(9) 0.129(15) -0.029(9) 0.068(15) -0.043(11)
C25 0.26(2) 0.118(14) 0.058(8) -0.027(9) 0.046(12) -0.081(15)
C26 0.067(6) 0.044(6) 0.076(7) 0.005(5) 0.028(6) 0.002(5)
C27 0.106(9) 0.077(9) 0.108(11) 0.029(7) 0.042(8) 0.045(7)
C28 0.18(2) 0.30(3) 0.22(2) 0.19(2) 0.11(2) 0.13(2)
C29 0.32(3) 0.144(19) 0.22(2) -0.013(17) 0.03(2) 0.15(2)
C30 0.074(10) 0.23(2) 0.23(3) 0.044(19) 0.016(13) 0.013(12)
C31 0.069(7) 0.066(7) 0.057(6) -0.017(5) 0.029(5) -0.004(5)
C32 0.096(9) 0.086(9) 0.109(10) -0.036(8) 0.063(8) -0.009(7)
C33 0.151(14) 0.085(10) 0.152(16) -0.046(11) 0.086(12) -0.003(10)
C34 0.186(18) 0.117(13) 0.143(14) -0.042(10) 0.129(14) -0.020(12)
C35 0.109(11) 0.159(18) 0.142(14) -0.027(12) 0.058(10) 0.037(11)
C36 0.065(6) 0.050(5) 0.041(5) -0.004(4) 0.025(4) -0.006(5)
C37 0.074(7) 0.089(8) 0.055(6) 0.018(6) 0.016(5) -0.002(6)
C38 0.086(9) 0.19(2) 0.118(14) 0.077(14) -0.011(9) -0.030(11)
C39 0.158(17) 0.38(3) 0.050(9) 0.031(15) 0.036(11) 0.06(2)
C40 0.21(2) 0.086(11) 0.18(2) 0.057(12) -0.007(17) 0.016(12)
C41 0.058(6) 0.070(7) 0.056(6) -0.015(5) 0.033(5) -0.026(5)
C42 0.109(9) 0.112(10) 0.062(7) -0.015(7) 0.055(7) -0.039(8)
C43 0.148(15) 0.35(3) 0.103(13) 0.063(17) 0.023(11) -0.108(16)
C44 0.185(17) 0.102(11) 0.124(13) -0.009(10) 0.112(12) -0.056(11)
C45 0.29(2) 0.124(14) 0.24(2) -0.016(15) 0.23(2) -0.030(15)
C46 0.045(5) 0.049(5) 0.044(5) -0.006(4) 0.021(4) -0.003(4)
C47 0.052(5) 0.068(7) 0.060(6) 0.000(5) 0.009(5) 0.009(5)
C48 0.088(9) 0.078(8) 0.109(12) 0.017(8) 0.012(8) 0.023(7)
C49 0.059(7) 0.155(15) 0.144(14) 0.044(12) 0.044(9) 0.008(9)
C50 0.100(11) 0.118(12) 0.078(9) -0.018(9) -0.008(7) 0.018(10)
C51 0.063(6) 0.046(6) 0.074(7) -0.016(5) 0.035(6) -0.013(5)
C52 0.091(9) 0.091(9) 0.133(11) -0.054(8) 0.067(9) -0.061(7)
C53 0.082(11) 0.17(2) 0.51(4) -0.14(2) 0.114(19) -0.069(11)
C54 0.29(3) 0.21(2) 0.25(2) 0.08(2) 0.01(2) -0.19(2)
C55 0.29(3) 0.29(3) 0.27(2) -0.20(2) 0.21(2) -0.24(2)
C56 0.063(6) 0.043(5) 0.061(6) 0.013(5) 0.032(5) 0.004(4)
C57 0.103(9) 0.067(7) 0.063(7) 0.018(6) 0.014(6) 0.029(6)
C58 0.177(18) 0.153(16) 0.059(8) 0.023(9) 0.014(9) 0.088(14)
C59 0.23(2) 0.087(12) 0.29(3) 0.102(16) -0.10(2) -0.024(14)
C60 0.146(15) 0.29(3) 0.109(14) 0.007(17) 0.036(12) 0.143(16)
C61 0.056(5) 0.043(5) 0.037(5) 0.002(4) 0.011(4) 0.000(4)
C62 0.089(8) 0.039(5) 0.088(8) -0.005(5) 0.041(6) 0.001(5)
C63 0.48(4) 0.060(11) 0.169(19) 0.026(12) 0.10(2) 0.08(2)
C64 0.134(14) 0.15(2) 0.46(4) -0.21(2) -0.033(19) -0.001(14)
C65 0.31(3) 0.104(15) 0.36(3) -0.124(18) 0.26(3) -0.062(17)
C66 0.053(5) 0.035(5) 0.044(5) -0.003(4) 0.008(4) -0.001(4)
C67 0.069(7) 0.099(9) 0.047(6) 0.003(6) 0.005(5) 0.030(6)
C68 0.167(19) 0.195(17) 0.127(16) -0.105(14) -0.070(13) 0.087(15)
C69 0.127(16) 0.34(3) 0.20(2) 0.21(2) -0.009(14) 0.020(19)
C70 0.095(11) 0.21(2) 0.101(12) 0.000(12) 0.004(9) 0.088(13)
C71 0.095(8) 0.056(7) 0.049(6) -0.001(5) 0.034(6) -0.010(6)
C72 0.177(13) 0.093(9) 0.063(7) -0.013(7) 0.074(9) -0.026(9)
C73 0.182(17) 0.24(2) 0.060(9) -0.003(13) 0.036(11) 0.004(18)
C74 0.41(4) 0.111(12) 0.138(16) -0.063(11) 0.18(2) -0.088(16)
C75 0.181(15) 0.138(15) 0.117(13) -0.018(12) 0.112(13) -0.007(12)
C76 0.048(5) 0.046(5) 0.066(6) 0.004(5) 0.029(4) 0.007(4)
C77 0.044(5) 0.044(5) 0.058(6) 0.005(4) 0.021(4) -0.001(4)
C78 0.057(6) 0.047(5) 0.073(7) 0.010(5) 0.013(5) 0.001(4)
C79 0.071(7) 0.051(6) 0.084(8) 0.016(6) 0.008(6) 0.006(5)
N80 0.051(5) 0.053(5) 0.080(7) 0.016(5) 0.005(5) 0.005(4)
C81 0.058(6) 0.060(7) 0.082(8) 0.002(6) 0.013(5) -0.001(5)
C82 0.056(6) 0.043(5) 0.085(8) 0.006(5) 0.020(5) 0.008(4)
C91 0.119(14) 0.19(2) 0.134(16) -0.005(15) 0.042(12) -0.048(14)
C92 0.142(14) 0.137(14) 0.091(10) -0.017(10) 0.051(10) -0.053(11)
C93 0.079(8) 0.091(9) 0.081(8) 0.026(7) 0.037(6) 0.013(7)
N94 0.127(10) 0.091(8) 0.071(7) -0.009(6) 0.050(7) -0.017(7)
C95 0.073(7) 0.108(10) 0.066(7) 0.030(7) 0.036(6) 0.038(6)
C96 0.172(16) 0.102(12) 0.077(9) 0.014(9) 0.033(10) -0.011(11)
C97 0.100(11) 0.154(17) 0.097(11) 0.011(11) 0.029(9) 0.020(11)
Ni1A 0.0498(10) 0.0587(12) 0.0779(14) 0.0155(10) 0.0142(10) 0.0046(9)
O1A 0.056(4) 0.089(6) 0.089(6) 0.025(5) 0.016(4) 0.003(4)
O2A 0.079(6) 0.075(6) 0.090(6) 0.014(5) 0.020(5) 0.018(4)
F1A 0.141(10) 0.124(9) 0.31(2) 0.107(12) 0.065(12) -0.009(8)
F2A 0.141(10) 0.172(12) 0.207(15) 0.031(11) 0.025(10) -0.083(9)
F3A 0.256(18) 0.203(16) 0.260(19) -0.005(14) 0.179(17) -0.093(14)
C1A 0.082(10) 0.127(12) 0.126(14) 0.047(11) 0.042(10) -0.014(10)
C2A 0.055(7) 0.097(9) 0.101(10) 0.035(8) 0.022(7) 0.015(6)
C3A 0.096(10) 0.116(10) 0.110(11) 0.028(9) 0.055(9) 0.016(9)
C4A 0.087(9) 0.104(9) 0.085(9) 0.026(8) 0.036(8) 0.033(7)
C5A 0.17(2) 0.122(15) 0.136(18) 0.015(13) 0.073(16) 0.053(15)
F4A 0.27(4) 0.145(19) 0.110(19) -0.010(15) 0.07(2) 0.05(3)
F5A 0.22(3) 0.16(3) 0.20(2) 0.01(2) 0.10(2) 0.08(2)
F6A 0.22(3) 0.114(18) 0.16(2) -0.031(16) 0.083(19) 0.006(19)
F4B 0.24(3) 0.16(2) 0.17(3) 0.01(2) 0.12(2) 0.04(3)
F5B 0.24(3) 0.10(2) 0.17(2) 0.014(17) 0.09(2) 0.06(2)
F6B 0.25(3) 0.15(3) 0.16(2) -0.02(2) 0.07(2) 0.02(2)

loop_
_atom_type_symbol
_atom_type_description
_atom_type_scat_dispersion_real
_atom_type_scat_dispersion_imag
_atom_type_scat_source
C C 0.0029 0.0015 'International Tables Vol C Tables 4.2.6.8 and 6.1.1.4'
H H 0 0 'International Tables Vol C Tables 4.2.6.8 and 6.1.1.4'
N N 0.0056 0.0031 'International Tables Vol C Tables 4.2.6.8 and 6.1.1.4'
O O 0.101 0.0057 'International Tables Vol C Tables 4.2.6.8 and 6.1.1.4'
F F 0.0164 0.0096 'International Tables Vol C Tables 4.2.6.8 and 6.1.1.4'
Cr Cr 0.3146 0.5907 'International Tables Vol C Tables 4.2.6.8 and 6.1.1.4'
Ni Ni 0.3437 1.0558 'International Tables Vol C Tables 4.2.6.8 and 6.1.1.4'

loop_
_citation_id
_citation_doi
_citation_year
1 10.1038/srep07423 2014

loop_
_geom_angle_atom_site_label_1
_geom_angle_atom_site_label_2
_geom_angle_atom_site_label_3
_geom_angle
_geom_angle_site_symmetry_1
_geom_angle_site_symmetry_3
F8 Cr1 O30 94.0(3) . .
F8 Cr1 O3 90.2(3) . .
O30 Cr1 O3 91.0(3) . .
F8 Cr1 F1 86.7(2) . .
O30 Cr1 F1 179.2(3) . .
O3 Cr1 F1 88.6(3) . .
F8 Cr1 O32 91.7(2) . .
O30 Cr1 O32 94.2(3) . .
O3 Cr1 O32 174.3(3) . .
F1 Cr1 O32 86.1(3) . .
F8 Cr1 O1 178.1(3) . .
O30 Cr1 O1 86.9(3) . .
O3 Cr1 O1 91.4(3) . .
F1 Cr1 O1 92.4(3) . .
O32 Cr1 O1 86.6(3) . .
F1 Cr2 F2 87.7(2) . .
F1 Cr2 O2 91.8(3) . .
F2 Cr2 O2 178.2(4) . .
F1 Cr2 O4 91.3(3) . .
F2 Cr2 O4 89.0(3) . .
O2 Cr2 O4 92.7(4) . .
F1 Cr2 O5 179.4(3) . .
F2 Cr2 O5 92.9(3) . .
O2 Cr2 O5 87.7(3) . .
O4 Cr2 O5 88.6(4) . .
F1 Cr2 O7 89.8(3) . .
F2 Cr2 O7 89.7(3) . .
O2 Cr2 O7 88.5(4) . .
O4 Cr2 O7 178.3(3) . .
O5 Cr2 O7 90.3(4) . .
F2 Cr3 F3 88.3(2) . .
F2 Cr3 O6 91.8(3) . .
F3 Cr3 O6 179.2(4) . .
F2 Cr3 O9 178.8(3) . .
F3 Cr3 O9 92.6(3) . .
O6 Cr3 O9 87.3(3) . .
F2 Cr3 O8 91.8(3) . .
F3 Cr3 O8 88.8(3) . .
O6 Cr3 O8 90.4(4) . .
O9 Cr3 O8 87.4(4) . .
F2 Cr3 O11 89.4(3) . .
F3 Cr3 O11 91.0(3) . .
O6 Cr3 O11 89.8(4) . .
O9 Cr3 O11 91.4(4) . .
O8 Cr3 O11 178.8(3) . .
F3 Cr4 F4 89.7(2) . .
F3 Cr4 O12 91.2(3) . .
F4 Cr4 O12 88.6(3) . .
F3 Cr4 O13 177.9(3) . .
F4 Cr4 O13 91.4(3) . .
O12 Cr4 O13 87.1(3) . .
F3 Cr4 O10 91.6(3) . .
F4 Cr4 O10 177.7(3) . .
O12 Cr4 O10 93.2(3) . .
O13 Cr4 O10 87.3(3) . .
F3 Cr4 O15 89.8(3) . .
F4 Cr4 O15 91.0(3) . .
O12 Cr4 O15 179.0(3) . .
O13 Cr4 O15 92.0(3) . .
O10 Cr4 O15 87.1(3) . .
F4 Cr5 F5 88.6(2) . .
F4 Cr5 O17 178.2(3) . .
F5 Cr5 O17 93.0(3) . .
F4 Cr5 O19 89.7(3) . .
F5 Cr5 O19 90.3(3) . .
O17 Cr5 O19 91.1(3) . .
F4 Cr5 O16 92.3(3) . .
F5 Cr5 O16 89.6(3) . .
O17 Cr5 O16 86.9(3) . .
O19 Cr5 O16 177.9(3) . .
F4 Cr5 O14 90.8(3) . .
F5 Cr5 O14 177.6(3) . .
O17 Cr5 O14 87.7(3) . .
O19 Cr5 O14 87.3(3) . .
O16 Cr5 O14 92.7(3) . .
F6 Cr6 F5 89.4(2) . .
F6 Cr6 O21 93.1(3) . .
F5 Cr6 O21 177.3(3) . .
F6 Cr6 O23 90.9(3) . .
F5 Cr6 O23 89.3(3) . .
O21 Cr6 O23 91.8(3) . .
F6 Cr6 O18 179.3(3) . .
F5 Cr6 O18 90.6(3) . .
O21 Cr6 O18 87.0(3) . .
O23 Cr6 O18 88.4(3) . .
F6 Cr6 O20 89.4(3) . .
F5 Cr6 O20 91.6(3) . .
O21 Cr6 O20 87.3(3) . .
O23 Cr6 O20 179.0(3) . .
O18 Cr6 O20 91.3(3) . .
F7 Cr7 O25 95.6(3) . .
F7 Cr7 O27 92.7(3) . .
O25 Cr7 O27 91.3(3) . .
F7 Cr7 F6 87.0(2) . .
O25 Cr7 F6 176.9(3) . .
O27 Cr7 F6 90.3(3) . .
F7 Cr7 O22 177.1(3) . .
O25 Cr7 O22 87.2(3) . .
O27 Cr7 O22 87.7(3) . .
F6 Cr7 O22 90.2(3) . .
F7 Cr7 O24 88.9(3) . .
O25 Cr7 O24 87.8(3) . .
O27 Cr7 O24 178.2(3) . .
F6 Cr7 O24 90.6(2) . .
O22 Cr7 O24 90.8(3) . .
O29 Cr8 O26 90.2(3) . .
O29 Cr8 O31 93.1(3) . .
O26 Cr8 O31 87.5(3) . .
O29 Cr8 O28 89.3(3) . .
O26 Cr8 O28 92.6(3) . .
O31 Cr8 O28 177.6(3) . .
O29 Cr8 F7 178.3(3) . .
O26 Cr8 F7 91.4(3) . .
O31 Cr8 F7 86.3(2) . .
O28 Cr8 F7 91.4(2) . .
O29 Cr8 F8 92.6(3) . .
O26 Cr8 F8 175.7(3) . .
O31 Cr8 F8 89.1(2) . .
O28 Cr8 F8 90.8(3) . .
F7 Cr8 F8 85.8(2) . .
Cr2 F1 Cr1 122.9(3) . .
Cr2 F2 Cr3 122.6(3) . .
Cr4 F3 Cr3 123.3(3) . .
Cr5 F4 Cr4 123.6(3) . .
Cr6 F5 Cr5 123.3(3) . .
Cr6 F6 Cr7 123.2(3) . .
Cr7 F7 Cr8 120.4(3) . .
C1 O1 Cr1 133.5(8) . .
C1 O2 Cr2 129.6(8) . .
C6 O3 Cr1 130.5(8) . .
C6 O4 Cr2 135.5(7) . .
C11 O5 Cr2 135.9(8) . .
C11 O6 Cr3 129.7(8) . .
C16 O7 Cr2 128.2(8) . .
C16 O8 Cr3 135.9(8) . .
C21 O9 Cr3 134.6(7) . .
C21 O10 Cr4 131.4(7) . .
C26 O11 Cr3 131.1(7) . .
C26 O12 Cr4 137.2(7) . .
C31 O13 Cr4 135.1(7) . .
C31 O14 Cr5 130.9(7) . .
C36 O15 Cr4 132.2(7) . .
C36 O16 Cr5 136.5(7) . .
C41 O17 Cr5 135.1(7) . .
C41 O18 Cr6 130.7(7) . .
C46 O19 Cr5 129.7(7) . .
C46 O20 Cr6 136.2(6) . .
C51 O21 Cr6 134.7(7) . .
C51 O22 Cr7 130.2(7) . .
C56 O23 Cr6 128.8(7) . .
C56 O24 Cr7 135.7(6) . .
C61 O25 Cr7 135.1(6) . .
C61 O26 Cr8 130.8(7) . .
C66 O27 Cr7 130.8(6) . .
C66 O28 Cr8 133.7(6) . .
C71 O29 Cr8 135.5(7) . .
C71 O30 Cr1 131.7(7) . .
C76 O31 Cr8 128.8(6) . .
C76 O32 Cr1 132.8(6) . .
O1 C1 O2 126.7(10) . .
O1 C1 C2 117.2(11) . .
O2 C1 C2 116.0(12) . .
C4 C2 C3 114.5(16) . .
C4 C2 C5 107.6(17) . .
C3 C2 C5 105.6(16) . .
C4 C2 C1 110.9(13) . .
C3 C2 C1 111.0(13) . .
C5 C2 C1 106.7(14) . .
C2 C3 H3A 109.5 . .
C2 C3 H3B 109.5 . .
H3A C3 H3B 109.5 . .
C2 C3 H3C 109.5 . .
H3A C3 H3C 109.5 . .
H3B C3 H3C 109.5 . .
C2 C4 H4A 109.5 . .
C2 C4 H4B 109.5 . .
H4A C4 H4B 109.5 . .
C2 C4 H4C 109.5 . .
H4A C4 H4C 109.5 . .
H4B C4 H4C 109.5 . .
C2 C5 H5A 109.5 . .
C2 C5 H5B 109.5 . .
H5A C5 H5B 109.5 . .
C2 C5 H5C 109.5 . .
H5A C5 H5C 109.5 . .
H5B C5 H5C 109.5 . .
O4 C6 O3 124.4(10) . .
O4 C6 C7 117.2(10) . .
O3 C6 C7 118.3(11) . .
C9 C7 C8 111.2(14) . .
C9 C7 C10 111.4(15) . .
C8 C7 C10 108.9(15) . .
C9 C7 C6 105.6(13) . .
C8 C7 C6 110.0(11) . .
C10 C7 C6 109.8(12) . .
C7 C8 H8A 109.5 . .
C7 C8 H8B 109.5 . .
H8A C8 H8B 109.5 . .
C7 C8 H8C 109.5 . .
H8A C8 H8C 109.5 . .
H8B C8 H8C 109.5 . .
C7 C9 H9A 109.5 . .
C7 C9 H9B 109.5 . .
H9A C9 H9B 109.5 . .
C7 C9 H9C 109.5 . .
H9A C9 H9C 109.5 . .
H9B C9 H9C 109.5 . .
C7 C10 H10A 109.5 . .
C7 C10 H10B 109.5 . .
H10A C10 H10B 109.5 . .
C7 C10 H10C 109.5 . .
H10A C10 H10C 109.5 . .
H10B C10 H10C 109.5 . .
O5 C11 O6 124.6(10) . .
O5 C11 C12 117.8(11) . .
O6 C11 C12 117.6(11) . .
C14 C12 C13 111.7(16) . .
C14 C12 C15 111.0(15) . .
C13 C12 C15 107.3(14) . .
C14 C12 C11 106.0(12) . .
C13 C12 C11 109.1(12) . .
C15 C12 C11 111.7(11) . .
C12 C13 H13A 109.5 . .
C12 C13 H13B 109.5 . .
H13A C13 H13B 109.5 . .
C12 C13 H13C 109.5 . .
H13A C13 H13C 109.5 . .
H13B C13 H13C 109.5 . .
C12 C14 H14A 109.5 . .
C12 C14 H14B 109.5 . .
H14A C14 H14B 109.5 . .
C12 C14 H14C 109.5 . .
H14A C14 H14C 109.5 . .
H14B C14 H14C 109.5 . .
C12 C15 H15A 109.5 . .
C12 C15 H15B 109.5 . .
H15A C15 H15B 109.5 . .
C12 C15 H15C 109.5 . .
H15A C15 H15C 109.5 . .
H15B C15 H15C 109.5 . .
O7 C16 O8 125.7(11) . .
O7 C16 C17 119.2(11) . .
O8 C16 C17 115.0(11) . .
C19 C17 C20 113.8(15) . .
C19 C17 C18 108.7(15) . .
C20 C17 C18 107.6(13) . .
C19 C17 C16 105.5(12) . .
C20 C17 C16 110.6(12) . .
C18 C17 C16 110.7(12) . .
C17 C18 H18A 109.5 . .
C17 C18 H18B 109.5 . .
H18A C18 H18B 109.5 . .
C17 C18 H18C 109.5 . .
H18A C18 H18C 109.5 . .
H18B C18 H18C 109.5 . .
C17 C19 H19A 109.5 . .
C17 C19 H19B 109.5 . .
H19A C19 H19B 109.5 . .
C17 C19 H19C 109.5 . .
H19A C19 H19C 109.5 . .
H19B C19 H19C 109.5 . .
C17 C20 H20A 109.5 . .
C17 C20 H20B 109.5 . .
H20A C20 H20B 109.5 . .
C17 C20 H20C 109.5 . .
H20A C20 H20C 109.5 . .
H20B C20 H20C 109.5 . .
O9 C21 O10 126.4(10) . .
O9 C21 C22 116.6(9) . .
O10 C21 C22 117.0(10) . .
C25 C22 C24 112.4(12) . .
C25 C22 C23 110.1(15) . .
C24 C22 C23 107.3(13) . .
C25 C22 C21 109.9(10) . .
C24 C22 C21 107.8(12) . .
C23 C22 C21 109.4(12) . .
C22 C23 H23A 109.5 . .
C22 C23 H23B 109.5 . .
H23A C23 H23B 109.5 . .
C22 C23 H23C 109.5 . .
H23A C23 H23C 109.5 . .
H23B C23 H23C 109.5 . .
C22 C24 H24A 109.5 . .
C22 C24 H24B 109.5 . .
H24A C24 H24B 109.5 . .
C22 C24 H24C 109.5 . .
H24A C24 H24C 109.5 . .
H24B C24 H24C 109.5 . .
C22 C25 H25A 109.5 . .
C22 C25 H25B 109.5 . .
H25A C25 H25B 109.5 . .
C22 C25 H25C 109.5 . .
H25A C25 H25C 109.5 . .
H25B C25 H25C 109.5 . .
O12 C26 O11 124.9(10) . .
O12 C26 C27 116.0(11) . .
O11 C26 C27 119.1(11) . .
C29 C27 C28 111.8(15) . .
C29 C27 C30 107.6(15) . .
C28 C27 C30 106.2(15) . .
C29 C27 C26 109.3(14) . .
C28 C27 C26 111.6(13) . .
C30 C27 C26 110.2(12) . .
C27 C28 H28A 109.5 . .
C27 C28 H28B 109.5 . .
H28A C28 H28B 109.5 . .
C27 C28 H28C 109.5 . .
H28A C28 H28C 109.5 . .
H28B C28 H28C 109.5 . .
C27 C29 H29A 109.5 . .
C27 C29 H29B 109.5 . .
H29A C29 H29B 109.5 . .
C27 C29 H29C 109.5 . .
H29A C29 H29C 109.5 . .
H29B C29 H29C 109.5 . .
C27 C30 H30A 109.5 . .
C27 C30 H30B 109.5 . .
H30A C30 H30B 109.5 . .
C27 C30 H30C 109.5 . .
H30A C30 H30C 109.5 . .
H30B C30 H30C 109.5 . .
O14 C31 O13 125.6(10) . .
O14 C31 C32 116.8(10) . .
O13 C31 C32 117.6(10) . .
C34 C32 C33 110.8(12) . .
C34 C32 C35 110.5(13) . .
C33 C32 C35 108.1(13) . .
C34 C32 C31 109.4(11) . .
C33 C32 C31 112.1(11) . .
C35 C32 C31 105.9(11) . .
C32 C33 H33A 109.5 . .
C32 C33 H33B 109.5 . .
H33A C33 H33B 109.5 . .
C32 C33 H33C 109.5 . .
H33A C33 H33C 109.5 . .
H33B C33 H33C 109.5 . .
C32 C34 H34A 109.5 . .
C32 C34 H34B 109.5 . .
H34A C34 H34B 109.5 . .
C32 C34 H34C 109.5 . .
H34A C34 H34C 109.5 . .
H34B C34 H34C 109.5 . .
C32 C35 H35A 109.5 . .
C32 C35 H35B 109.5 . .
H35A C35 H35B 109.5 . .
C32 C35 H35C 109.5 . .
H35A C35 H35C 109.5 . .
H35B C35 H35C 109.5 . .
O16 C36 O15 123.5(9) . .
O16 C36 C37 118.8(9) . .
O15 C36 C37 117.7(9) . .
C39 C37 C38 112.5(14) . .
C39 C37 C40 109.7(14) . .
C38 C37 C40 106.6(13) . .
C39 C37 C36 107.0(11) . .
C38 C37 C36 113.2(10) . .
C40 C37 C36 107.7(11) . .
C37 C38 H38A 109.5 . .
C37 C38 H38B 109.5 . .
H38A C38 H38B 109.5 . .
C37 C38 H38C 109.5 . .
H38A C38 H38C 109.5 . .
H38B C38 H38C 109.5 . .
C37 C39 H39A 109.5 . .
C37 C39 H39B 109.5 . .
H39A C39 H39B 109.5 . .
C37 C39 H39C 109.5 . .
H39A C39 H39C 109.5 . .
H39B C39 H39C 109.5 . .
C37 C40 H40A 109.5 . .
C37 C40 H40B 109.5 . .
H40A C40 H40B 109.5 . .
C37 C40 H40C 109.5 . .
H40A C40 H40C 109.5 . .
H40B C40 H40C 109.5 . .
O17 C41 O18 124.1(9) . .
O17 C41 C42 120.1(10) . .
O18 C41 C42 115.8(10) . .
C44 C42 C43 109.9(14) . .
C44 C42 C45 109.6(12) . .
C43 C42 C45 107.7(14) . .
C44 C42 C41 112.2(10) . .
C43 C42 C41 107.1(11) . .
C45 C42 C41 110.1(12) . .
C42 C43 H43A 109.5 . .
C42 C43 H43B 109.5 . .
H43A C43 H43B 109.5 . .
C42 C43 H43C 109.5 . .
H43A C43 H43C 109.5 . .
H43B C43 H43C 109.5 . .
C42 C44 H44A 109.5 . .
C42 C44 H44B 109.5 . .
H44A C44 H44B 109.5 . .
C42 C44 H44C 109.5 . .
H44A C44 H44C 109.5 . .
H44B C44 H44C 109.5 . .
C42 C45 H45A 109.5 . .
C42 C45 H45B 109.5 . .
H45A C45 H45B 109.5 . .
C42 C45 H45C 109.5 . .
H45A C45 H45C 109.5 . .
H45B C45 H45C 109.5 . .
O20 C46 O19 124.3(9) . .
O20 C46 C47 116.6(8) . .
O19 C46 C47 118.9(9) . .
C49 C47 C48 111.8(11) . .
C49 C47 C50 109.8(11) . .
C48 C47 C50 108.1(11) . .
C49 C47 C46 107.1(9) . .
C48 C47 C46 110.8(9) . .
C50 C47 C46 109.3(9) . .
C47 C48 H48A 109.5 . .
C47 C48 H48B 109.5 . .
H48A C48 H48B 109.5 . .
C47 C48 H48C 109.5 . .
H48A C48 H48C 109.5 . .
H48B C48 H48C 109.5 . .
C47 C49 H49A 109.5 . .
C47 C49 H49B 109.5 . .
H49A C49 H49B 109.5 . .
C47 C49 H49C 109.5 . .
H49A C49 H49C 109.5 . .
H49B C49 H49C 109.5 . .
C47 C50 H50A 109.5 . .
C47 C50 H50B 109.5 . .
H50A C50 H50B 109.5 . .
C47 C50 H50C 109.5 . .
H50A C50 H50C 109.5 . .
H50B C50 H50C 109.5 . .
O21 C51 O22 126.0(9) . .
O21 C51 C52 115.9(10) . .
O22 C51 C52 118.1(10) . .
C55 C52 C53 112.2(15) . .
C55 C52 C54 107.3(15) . .
C53 C52 C54 106.9(16) . .
C55 C52 C51 112.5(11) . .
C53 C52 C51 108.0(12) . .
C54 C52 C51 109.8(12) . .
C52 C53 H53A 109.5 . .
C52 C53 H53B 109.5 . .
H53A C53 H53B 109.5 . .
C52 C53 H53C 109.5 . .
H53A C53 H53C 109.5 . .
H53B C53 H53C 109.5 . .
C52 C54 H54A 109.5 . .
C52 C54 H54B 109.5 . .
H54A C54 H54B 109.5 . .
C52 C54 H54C 109.5 . .
H54A C54 H54C 109.5 . .
H54B C54 H54C 109.5 . .
C52 C55 H55A 109.5 . .
C52 C55 H55B 109.5 . .
H55A C55 H55B 109.5 . .
C52 C55 H55C 109.5 . .
H55A C55 H55C 109.5 . .
H55B C55 H55C 109.5 . .
O24 C56 O23 126.1(9) . .
O24 C56 C57 115.9(9) . .
O23 C56 C57 118.0(9) . .
C59 C57 C58 112.7(14) . .
C59 C57 C60 107.8(15) . .
C58 C57 C60 107.1(12) . .
C59 C57 C56 107.5(12) . .
C58 C57 C56 112.6(10) . .
C60 C57 C56 108.9(11) . .
C57 C58 H58A 109.5 . .
C57 C58 H58B 109.5 . .
H58A C58 H58B 109.5 . .
C57 C58 H58C 109.5 . .
H58A C58 H58C 109.5 . .
H58B C58 H58C 109.5 . .
C57 C59 H59A 109.5 . .
C57 C59 H59B 109.5 . .
H59A C59 H59B 109.5 . .
C57 C59 H59C 109.5 . .
H59A C59 H59C 109.5 . .
H59B C59 H59C 109.5 . .
C57 C60 H60A 109.5 . .
C57 C60 H60B 109.5 . .
H60A C60 H60B 109.5 . .
C57 C60 H60C 109.5 . .
H60A C60 H60C 109.5 . .
H60B C60 H60C 109.5 . .
O26 C61 O25 125.9(9) . .
O26 C61 C62 117.9(9) . .
O25 C61 C62 116.2(9) . .
C64 C62 C65 114.2(15) . .
C64 C62 C63 108.2(16) . .
C65 C62 C63 104.5(14) . .
C64 C62 C61 109.8(11) . .
C65 C62 C61 112.6(11) . .
C63 C62 C61 107.2(11) . .
C62 C63 H63A 109.5 . .
C62 C63 H63B 109.5 . .
H63A C63 H63B 109.5 . .
C62 C63 H63C 109.5 . .
H63A C63 H63C 109.5 . .
H63B C63 H63C 109.5 . .
C62 C64 H64A 109.5 . .
C62 C64 H64B 109.5 . .
H64A C64 H64B 109.5 . .
C62 C64 H64C 109.5 . .
H64A C64 H64C 109.5 . .
H64B C64 H64C 109.5 . .
C62 C65 H65A 109.5 . .
C62 C65 H65B 109.5 . .
H65A C65 H65B 109.5 . .
C62 C65 H65C 109.5 . .
H65A C65 H65C 109.5 . .
H65B C65 H65C 109.5 . .
O27 C66 O28 127.1(9) . .
O27 C66 C67 116.6(9) . .
O28 C66 C67 116.2(9) . .
C69 C67 C68 111.0(15) . .
C69 C67 C70 109.0(13) . .
C68 C67 C70 108.3(13) . .
C69 C67 C66 110.8(11) . .
C68 C67 C66 106.7(10) . .
C70 C67 C66 111.0(10) . .
C67 C68 H68A 109.5 . .
C67 C68 H68B 109.5 . .
H68A C68 H68B 109.5 . .
C67 C68 H68C 109.5 . .
H68A C68 H68C 109.5 . .
H68B C68 H68C 109.5 . .
C67 C69 H69A 109.5 . .
C67 C69 H69B 109.5 . .
H69A C69 H69B 109.5 . .
C67 C69 H69C 109.5 . .
H69A C69 H69C 109.5 . .
H69B C69 H69C 109.5 . .
C67 C70 H70A 109.5 . .
C67 C70 H70B 109.5 . .
H70A C70 H70B 109.5 . .
C67 C70 H70C 109.5 . .
H70A C70 H70C 109.5 . .
H70B C70 H70C 109.5 . .
O29 C71 O30 126.4(10) . .
O29 C71 C72 117.8(10) . .
O30 C71 C72 115.8(10) . .
C74 C72 C73 110.9(14) . .
C74 C72 C75 110.5(14) . .
C73 C72 C75 107.9(13) . .
C74 C72 C71 111.8(11) . .
C73 C72 C71 106.6(12) . .
C75 C72 C71 108.9(11) . .
C72 C73 H73A 109.5 . .
C72 C73 H73B 109.5 . .
H73A C73 H73B 109.5 . .
C72 C73 H73C 109.5 . .
H73A C73 H73C 109.5 . .
H73B C73 H73C 109.5 . .
C72 C74 H74A 109.5 . .
C72 C74 H74B 109.5 . .
H74A C74 H74B 109.5 . .
C72 C74 H74C 109.5 . .
H74A C74 H74C 109.5 . .
H74B C74 H74C 109.5 . .
C72 C75 H75A 109.5 . .
C72 C75 H75B 109.5 . .
H75A C75 H75B 109.5 . .
C72 C75 H75C 109.5 . .
H75A C75 H75C 109.5 . .
H75B C75 H75C 109.5 . .
O32 C76 O31 128.7(10) . .
O32 C76 C77 116.1(9) . .
O31 C76 C77 115.2(9) . .
C82 C77 C78 118.2(10) . .
C82 C77 C76 120.2(9) . .
C78 C77 C76 121.5(9) . .
C79 C78 C77 118.7(11) . .
C79 C78 H78 120.7 . .
C77 C78 H78 120.7 . .
N80 C79 C78 123.4(11) . .
N80 C79 H79 118.3 . .
C78 C79 H79 118.3 . .
C79 N80 C81 118.2(10) . .
C79 N80 Ni1A 121.5(7) . .
C81 N80 Ni1A 120.3(8) . .
N80 C81 C82 121.7(11) . .
N80 C81 H81 119.2 . .
C82 C81 H81 119.2 . .
C77 C82 C81 119.7(10) . .
C77 C82 H82 120.2 . .
C81 C82 H82 120.2 . .
C92 C91 H91A 109.5 . .
C92 C91 H91B 109.5 . .
H91A C91 H91B 109.5 . .
C92 C91 H91C 109.5 . .
H91A C91 H91C 109.5 . .
H91B C91 H91C 109.5 . .
C91 C92 C93 118.6(17) . .
C91 C92 H92A 107.7 . .
C93 C92 H92A 107.7 . .
C91 C92 H92B 107.7 . .
C93 C92 H92B 107.7 . .
H92A C92 H92B 107.1 . .
N94 C93 C92 119.7(12) . .
N94 C93 H93A 107.4 . .
C92 C93 H93A 107.4 . .
N94 C93 H93B 107.4 . .
C92 C93 H93B 107.4 . .
H93A C93 H93B 106.9 . .
C93 N94 C95 123.1(12) . .
C93 N94 H94A 106.5 . .
C95 N94 H94A 106.5 . .
C93 N94 H94B 106.5 . .
C95 N94 H94B 106.5 . .
H94A N94 H94B 106.5 . .
C96 C95 N94 118.5(12) . .
C96 C95 H95A 107.7 . .
N94 C95 H95A 107.7 . .
C96 C95 H95B 107.7 . .
N94 C95 H95B 107.7 . .
H95A C95 H95B 107.1 . .
C95 C96 C97 119.4(15) . .
C95 C96 H96A 107.5 . .
C97 C96 H96A 107.5 . .
C95 C96 H96B 107.5 . .
C97 C96 H96B 107.5 . .
H96A C96 H96B 107 . .
C96 C97 H97A 109.5 . .
C96 C97 H97B 109.5 . .
H97A C97 H97B 109.5 . .
C96 C97 H97C 109.5 . .
H97A C97 H97C 109.5 . .
H97B C97 H97C 109.5 . .
O2A Ni1A O2A 180 5_766 .
O2A Ni1A O1A 91.3(4) 5_766 5_766
O2A Ni1A O1A 88.7(4) . 5_766
O2A Ni1A O1A 88.7(4) 5_766 .
O2A Ni1A O1A 91.3(4) . .
O1A Ni1A O1A 180 5_766 .
O2A Ni1A N80 91.6(4) 5_766 .
O2A Ni1A N80 88.4(4) . .
O1A Ni1A N80 89.8(3) 5_766 .
O1A Ni1A N80 90.2(3) . .
O2A Ni1A N80 88.4(4) 5_766 5_766
O2A Ni1A N80 91.6(4) . 5_766
O1A Ni1A N80 90.2(3) 5_766 5_766
O1A Ni1A N80 89.8(3) . 5_766
N80 Ni1A N80 180.0(5) . 5_766
C2A O1A Ni1A 122.3(10) . .
C4A O2A Ni1A 123.3(10) . .
F1A C1A F2A 109(2) . .
F1A C1A F3A 108.2(18) . .
F2A C1A F3A 102.7(16) . .
F1A C1A C2A 112.2(14) . .
F2A C1A C2A 112.0(15) . .
F3A C1A C2A 112.4(19) . .
O1A C2A C3A 129.9(15) . .
O1A C2A C1A 111.7(16) . .
C3A C2A C1A 118.4(16) . .
C2A C3A C4A 124.4(15) . .
C2A C3A H3A1 117.8 . .
C4A C3A H3A1 117.8 . .
O2A C4A C3A 126.7(16) . .
O2A C4A C5A 114.2(19) . .
C3A C4A C5A 119.1(18) . .
F6B C5A F5B 117(4) . .
F4A C5A F5A 110(4) . .
F6B C5A F4B 109(4) . .
F5B C5A F4B 103(4) . .
F4A C5A F6A 104(4) . .
F5A C5A F6A 102(3) . .
F4A C5A C4A 114(3) . .
F6B C5A C4A 107(3) . .
F5B C5A C4A 110(3) . .
F5A C5A C4A 110(3) . .
F4B C5A C4A 112(3) . .
F6A C5A C4A 116(2) . .

loop_
_geom_bond_atom_site_label_1
_geom_bond_atom_site_label_2
_geom_bond_distance
_geom_bond_site_symmetry_2
Cr1 F8 1.902(5) .
Cr1 O30 1.937(7) .
Cr1 O3 1.959(7) .
Cr1 F1 1.972(5) .
Cr1 O32 1.973(7) .
Cr1 O1 1.986(7) .
Cr2 F1 1.915(5) .
Cr2 F2 1.924(5) .
Cr2 O2 1.936(8) .
Cr2 O4 1.951(8) .
Cr2 O5 1.966(8) .
Cr2 O7 1.972(8) .
Cr3 F2 1.926(5) .
Cr3 F3 1.930(5) .
Cr3 O6 1.943(7) .
Cr3 O9 1.955(8) .
Cr3 O8 1.957(8) .
Cr3 O11 1.966(8) .
Cr4 F3 1.916(5) .
Cr4 F4 1.923(5) .
Cr4 O12 1.944(8) .
Cr4 O13 1.946(7) .
Cr4 O10 1.948(8) .
Cr4 O15 1.949(8) .
Cr5 F4 1.919(5) .
Cr5 F5 1.926(5) .
Cr5 O17 1.944(7) .
Cr5 O19 1.958(7) .
Cr5 O16 1.959(7) .
Cr5 O14 1.962(7) .
Cr6 F6 1.921(5) .
Cr6 F5 1.924(5) .
Cr6 O21 1.940(7) .
Cr6 O23 1.953(7) .
Cr6 O18 1.955(7) .
Cr6 O20 1.966(7) .
Cr7 F7 1.882(5) .
Cr7 O25 1.932(7) .
Cr7 O27 1.947(7) .
Cr7 F6 1.948(5) .
Cr7 O22 1.970(7) .
Cr7 O24 1.992(7) .
Cr8 O29 1.981(7) .
Cr8 O26 2.003(7) .
Cr8 O31 2.018(7) .
Cr8 O28 2.018(7) .
Cr8 F7 2.024(5) .
Cr8 F8 2.032(5) .
O1 C1 1.250(15) .
O2 C1 1.267(15) .
O3 C6 1.274(13) .
O4 C6 1.273(13) .
O5 C11 1.247(15) .
O6 C11 1.258(15) .
O7 C16 1.247(14) .
O8 C16 1.247(14) .
O9 C21 1.239(13) .
O10 C21 1.252(13) .
O11 C26 1.258(13) .
O12 C26 1.254(13) .
O13 C31 1.252(13) .
O14 C31 1.247(13) .
O15 C36 1.277(12) .
O16 C36 1.257(12) .
O17 C41 1.262(13) .
O18 C41 1.272(13) .
O19 C46 1.270(11) .
O20 C46 1.262(11) .
O21 C51 1.252(13) .
O22 C51 1.257(13) .
O23 C56 1.263(12) .
O24 C56 1.247(12) .
O25 C61 1.274(12) .
O26 C61 1.226(12) .
O27 C66 1.244(12) .
O28 C66 1.258(12) .
O29 C71 1.240(13) .
O30 C71 1.263(13) .
O31 C76 1.258(12) .
O32 C76 1.256(12) .
C1 C2 1.540(16) .
C2 C4 1.439(14) .
C2 C3 1.468(14) .
C2 C5 1.506(14) .
C3 H3A 0.96 .
C3 H3B 0.96 .
C3 H3C 0.96 .
C4 H4A 0.96 .
C4 H4B 0.96 .
C4 H4C 0.96 .
C5 H5A 0.96 .
C5 H5B 0.96 .
C5 H5C 0.96 .
C6 C7 1.520(17) .
C7 C9 1.470(13) .
C7 C8 1.486(13) .
C7 C10 1.495(13) .
C8 H8A 0.96 .
C8 H8B 0.96 .
C8 H8C 0.96 .
C9 H9A 0.96 .
C9 H9B 0.96 .
C9 H9C 0.96 .
C10 H10A 0.96 .
C10 H10B 0.96 .
C10 H10C 0.96 .
C11 C12 1.529(16) .
C12 C14 1.451(13) .
C12 C13 1.494(13) .
C12 C15 1.498(13) .
C13 H13A 0.96 .
C13 H13B 0.96 .
C13 H13C 0.96 .
C14 H14A 0.96 .
C14 H14B 0.96 .
C14 H14C 0.96 .
C15 H15A 0.96 .
C15 H15B 0.96 .
C15 H15C 0.96 .
C16 C17 1.545(17) .
C17 C19 1.457(13) .
C17 C20 1.485(13) .
C17 C18 1.513(13) .
C18 H18A 0.96 .
C18 H18B 0.96 .
C18 H18C 0.96 .
C19 H19A 0.96 .
C19 H19B 0.96 .
C19 H19C 0.96 .
C20 H20A 0.96 .
C20 H20B 0.96 .
C20 H20C 0.96 .
C21 C22 1.555(15) .
C22 C25 1.478(13) .
C22 C24 1.487(13) .
C22 C23 1.490(13) .
C23 H23A 0.96 .
C23 H23B 0.96 .
C23 H23C 0.96 .
C24 H24A 0.96 .
C24 H24B 0.96 .
C24 H24C 0.96 .
C25 H25A 0.96 .
C25 H25B 0.96 .
C25 H25C 0.96 .
C26 C27 1.514(17) .
C27 C29 1.466(13) .
C27 C28 1.475(13) .
C27 C30 1.503(14) .
C28 H28A 0.96 .
C28 H28B 0.96 .
C28 H28C 0.96 .
C29 H29A 0.96 .
C29 H29B 0.96 .
C29 H29C 0.96 .
C30 H30A 0.96 .
C30 H30B 0.96 .
C30 H30C 0.96 .
C31 C32 1.528(16) .
C32 C34 1.471(13) .
C32 C33 1.499(13) .
C32 C35 1.506(13) .
C33 H33A 0.96 .
C33 H33B 0.96 .
C33 H33C 0.96 .
C34 H34A 0.96 .
C34 H34B 0.96 .
C34 H34C 0.96 .
C35 H35A 0.96 .
C35 H35B 0.96 .
C35 H35C 0.96 .
C36 C37 1.506(15) .
C37 C39 1.476(13) .
C37 C38 1.482(12) .
C37 C40 1.499(13) .
C38 H38A 0.96 .
C38 H38B 0.96 .
C38 H38C 0.96 .
C39 H39A 0.96 .
C39 H39B 0.96 .
C39 H39C 0.96 .
C40 H40A 0.96 .
C40 H40B 0.96 .
C40 H40C 0.96 .
C41 C42 1.511(15) .
C42 C44 1.469(12) .
C42 C43 1.490(13) .
C42 C45 1.495(13) .
C43 H43A 0.96 .
C43 H43B 0.96 .
C43 H43C 0.96 .
C44 H44A 0.96 .
C44 H44B 0.96 .
C44 H44C 0.96 .
C45 H45A 0.96 .
C45 H45B 0.96 .
C45 H45C 0.96 .
C46 C47 1.525(13) .
C47 C49 1.490(12) .
C47 C48 1.492(12) .
C47 C50 1.500(12) .
C48 H48A 0.96 .
C48 H48B 0.96 .
C48 H48C 0.96 .
C49 H49A 0.96 .
C49 H49B 0.96 .
C49 H49C 0.96 .
C50 H50A 0.96 .
C50 H50B 0.96 .
C50 H50C 0.96 .
C51 C52 1.522(14) .
C52 C55 1.461(13) .
C52 C53 1.471(13) .
C52 C54 1.484(14) .
C53 H53A 0.96 .
C53 H53B 0.96 .
C53 H53C 0.96 .
C54 H54A 0.96 .
C54 H54B 0.96 .
C54 H54C 0.96 .
C55 H55A 0.96 .
C55 H55B 0.96 .
C55 H55C 0.96 .
C56 C57 1.528(15) .
C57 C59 1.462(13) .
C57 C58 1.473(12) .
C57 C60 1.510(13) .
C58 H58A 0.96 .
C58 H58B 0.96 .
C58 H58C 0.96 .
C59 H59A 0.96 .
C59 H59B 0.96 .
C59 H59C 0.96 .
C60 H60A 0.96 .
C60 H60B 0.96 .
C60 H60C 0.96 .
C61 C62 1.533(14) .
C62 C64 1.446(13) .
C62 C65 1.477(13) .
C62 C63 1.495(13) .
C63 H63A 0.96 .
C63 H63B 0.96 .
C63 H63C 0.96 .
C64 H64A 0.96 .
C64 H64B 0.96 .
C64 H64C 0.96 .
C65 H65A 0.96 .
C65 H65B 0.96 .
C65 H65C 0.96 .
C66 C67 1.525(14) .
C67 C69 1.463(13) .
C67 C68 1.484(13) .
C67 C70 1.498(12) .
C68 H68A 0.96 .
C68 H68B 0.96 .
C68 H68C 0.96 .
C69 H69A 0.96 .
C69 H69B 0.96 .
C69 H69C 0.96 .
C70 H70A 0.96 .
C70 H70B 0.96 .
C70 H70C 0.96 .
C71 C72 1.535(15) .
C72 C74 1.471(13) .
C72 C73 1.493(13) .
C72 C75 1.500(13) .
C73 H73A 0.96 .
C73 H73B 0.96 .
C73 H73C 0.96 .
C74 H74A 0.96 .
C74 H74B 0.96 .
C74 H74C 0.96 .
C75 H75A 0.96 .
C75 H75B 0.96 .
C75 H75C 0.96 .
C76 C77 1.510(14) .
C77 C82 1.371(15) .
C77 C78 1.390(14) .
C78 C79 1.383(16) .
C78 H78 0.93 .
C79 N80 1.327(15) .
C79 H79 0.93 .
N80 C81 1.338(15) .
N80 Ni1A 2.074(9) .
C81 C82 1.399(16) .
C81 H81 0.93 .
C82 H82 0.93 .
C91 C92 1.39(2) .
C91 H91A 0.96 .
C91 H91B 0.96 .
C91 H91C 0.96 .
C92 C93 1.46(2) .
C92 H92A 0.97 .
C92 H92B 0.97 .
C93 N94 1.396(18) .
C93 H93A 0.97 .
C93 H93B 0.97 .
N94 C95 1.438(17) .
N94 H94A 0.97 .
N94 H94B 0.97 .
C95 C96 1.43(2) .
C95 H95A 0.97 .
C95 H95B 0.97 .
C96 C97 1.48(2) .
C96 H96A 0.97 .
C96 H96B 0.97 .
C97 H97A 0.96 .
C97 H97B 0.96 .
C97 H97C 0.96 .
Ni1A O2A 2.019(10) 5_766
Ni1A O2A 2.019(10) .
Ni1A O1A 2.034(9) 5_766
Ni1A O1A 2.034(9) .
Ni1A N80 2.074(9) 5_766
O1A C2A 1.248(18) .
O2A C4A 1.266(17) .
F1A C1A 1.26(2) .
F2A C1A 1.29(2) .
F3A C1A 1.31(2) .
C1A C2A 1.55(2) .
C2A C3A 1.34(2) .
C3A C4A 1.41(2) .
C3A H3A1 0.93 .
C4A C5A 1.51(3) .
C5A F4A 1.26(4) .
C5A F6B 1.30(5) .
C5A F5B 1.31(5) .
C5A F5A 1.32(5) .
C5A F4B 1.35(5) .
C5A F6A 1.38(4) .
